data_2240395
loop_
_publ_author_name
'Kaur, Manpreet'
'Jasinski, Jerry P.'
'Yathirajan, H. S.'
'Glidewell, Christopher'
'Byrappa, K.'

_publ_section_title
;
 Crystal structure of
 3-benzoyl-2-[(5-bromo-2-hydroxy-3-methoxybenzylidene)amino]-4,5,6,7-tetrahydrobenzo[<i>b</i>]thiophene
;
_journal_coeditor_code SU5055
_journal_issue 2
_journal_name_full 'Acta Crystallographica Section E'
_journal_page_first 176
_journal_page_last 179
_journal_paper_doi 10.1107/S2056989015000195
_journal_volume 71
_journal_year 2015
_chemical_formula_iupac 'C23 H20 Br N O3 S'
_chemical_formula_moiety 'C23 H20 Br N O3 S'
_chemical_formula_sum 'C23 H20 Br N O3 S'
_chemical_formula_weight 470.36
_chemical_name_systematic
;
3-Benzoyl-2-[(5-bromo-2-hydroxy-3-methoxybenzylidene)amino]-4,5,6,7-tetrahydrobenzo[<i>b</i>]thiophene
;
_space_group_crystal_system monoclinic
_space_group_IT_number 14
_space_group_name_Hall '-P 2ybc'
_space_group_name_H-M_alt 'P 1 21/c 1'
_symmetry_space_group_name_Hall '-P 2ybc'
_symmetry_space_group_name_H-M 'P 1 21/c 1'
_atom_sites_solution_hydrogens geom
_audit_creation_method SHELXL-2014
_cell_angle_alpha 90
_cell_angle_beta 97.392(3)
_cell_angle_gamma 90
_cell_formula_units_Z 4
_cell_length_a 4.81267(18)
_cell_length_b 22.1919(8)
_cell_length_c 18.7012(7)
_cell_measurement_reflns_used 3787
_cell_measurement_temperature 173(2)
_cell_measurement_theta_max 71.135
_cell_measurement_theta_min 3.984
_cell_volume 1980.73(13)
_computing_cell_refinement
;
CrysAlis PRO (Agilent, 2012)
;
_computing_data_collection
;
CrysAlis PRO (Agilent, 2012)
;
_computing_data_reduction
;
CrysAlis RED (Agilent, 2012)
;
_computing_molecular_graphics
;
PLATON (Spek, 2009)
;
_computing_publication_material
;
PLATON (Spek, 2009) and SHELXL2014 (Sheldrick, 2015)
;
_computing_structure_refinement
;
SHELXL2014 (Sheldrick, 2015)
;
_computing_structure_solution
;
SHELXS97 (Sheldrick, 2008)
;
_diffrn_ambient_temperature 173(2)
_diffrn_detector_area_resol_mean 16.0416
_diffrn_measured_fraction_theta_full 1.000
_diffrn_measured_fraction_theta_max 0.989
_diffrn_measurement_device_type 'Agilent Eos Gemini'
_diffrn_measurement_method '\w scans'
_diffrn_radiation_type CuK\a
_diffrn_radiation_wavelength 1.54184
_diffrn_reflns_av_R_equivalents 0.0240
_diffrn_reflns_limit_h_max 4
_diffrn_reflns_limit_h_min -5
_diffrn_reflns_limit_k_max 27
_diffrn_reflns_limit_k_min -23
_diffrn_reflns_limit_l_max 22
_diffrn_reflns_limit_l_min -19
_diffrn_reflns_number 7659
_diffrn_reflns_theta_full 67.684
_diffrn_reflns_theta_max 71.135
_diffrn_reflns_theta_min 3.984
_diffrn_standards_decay_% 0
_diffrn_standards_interval_count 0
_diffrn_standards_interval_time 0
_diffrn_standards_number 0
_exptl_absorpt_coefficient_mu 4.026
_exptl_absorpt_correction_T_max 0.525
_exptl_absorpt_correction_T_min 0.281
_exptl_absorpt_correction_type multi-scan
_exptl_absorpt_process_details
;
(SADABS; Sheldrick, 2008)
;
_exptl_crystal_colour colourless
_exptl_crystal_density_diffrn 1.577
_exptl_crystal_description block
_exptl_crystal_F_000 960
_exptl_crystal_size_max 0.320
_exptl_crystal_size_mid 0.220
_exptl_crystal_size_min 0.160
_refine_diff_density_max 0.974
_refine_diff_density_min -0.465
_refine_ls_extinction_method none
_refine_ls_goodness_of_fit_ref 1.102
_refine_ls_hydrogen_treatment constr
_refine_ls_matrix_type full
_refine_ls_number_parameters 271
_refine_ls_number_reflns 3787
_refine_ls_number_restraints 5
_refine_ls_restrained_S_all 1.103
_refine_ls_R_factor_all 0.0426
_refine_ls_R_factor_gt 0.0396
_refine_ls_shift/su_max 0.001
_refine_ls_shift/su_mean 0.000
_refine_ls_structure_factor_coef Fsqd
_refine_ls_weighting_details 'w=1/[\s^2^(Fo^2^)+(0.0688P)^2^+1.0707P] where P=(Fo^2^+2Fc^2^)/3'
_refine_ls_weighting_scheme calc
_refine_ls_wR_factor_gt 0.1065
_refine_ls_wR_factor_ref 0.1082
_reflns_number_gt 3569
_reflns_number_total 3787
_reflns_threshold_expression I>2\s(I)
_cod_data_source_file su5055sup1.cif
_cod_data_source_block I
_cod_database_code 2240395
_cod_database_fobs_code 2240395
_shelx_space_group_comment
;
The symmetry employed for this shelxl refinement is uniquely defined
by the following loop, which should always be used as a source of
symmetry information in preference to the above space-group names.
They are only intended as comments.
;
_shelx_estimated_absorpt_t_min 0.359
_shelx_estimated_absorpt_t_max 0.565
_shelxl_version_number 2.014

loop_
_space_group_symop_operation_xyz
'x, y, z'
'-x, y+1/2, -z+1/2'
'-x, -y, -z'
'x, -y-1/2, z-1/2'

loop_
_atom_site_type_symbol
_atom_site_label
_atom_site_fract_x
_atom_site_fract_y
_atom_site_fract_z
_atom_site_U_iso_or_equiv
_atom_site_adp_type
_atom_site_calc_flag
_atom_site_occupancy
_atom_site_disorder_assembly
_atom_site_disorder_group
S S1 0.69785(12) 0.48921(2) 0.30795(3) 0.02408(15) Uani d 1 . .
C C2 0.5317(5) 0.42375(10) 0.27216(12) 0.0209(5) Uani d 1 . .
C C3 0.5569(5) 0.41833(10) 0.19965(12) 0.0217(5) Uani d 1 . .
C C3A 0.7019(5) 0.46860(11) 0.17283(12) 0.0230(5) Uani d 1 . .
C C4 0.7525(5) 0.47825(12) 0.09563(13) 0.0292(5) Uani d 0.753(6) A -1
H H4A 0.5712 0.4860 0.0656 0.035 Uiso calc 0.753(6) A -1
H H4B 0.8335 0.4411 0.0775 0.035 Uiso calc 0.753(6) A -1
C C5 0.9516(10) 0.53138(18) 0.0881(2) 0.0417(11) Uani d 0.753(6) A -1
H H5A 1.1474 0.5171 0.0987 0.050 Uiso calc 0.753(6) A -1
H H5B 0.9236 0.5457 0.0375 0.050 Uiso calc 0.753(6) A -1
C C6 0.9090(10) 0.58370(16) 0.1374(2) 0.0405(10) Uani d 0.753(6) A -1
H H6A 0.7144 0.5988 0.1267 0.049 Uiso calc 0.753(6) A -1
H H6B 1.0376 0.6169 0.1287 0.049 Uiso calc 0.753(6) A -1
C C7 0.9640(6) 0.56445(12) 0.21574(15) 0.0316(5) Uani d 0.753(6) A -1
H H7A 1.1660 0.5560 0.2292 0.038 Uiso calc 0.753(6) A -1
H H7B 0.9093 0.5971 0.2472 0.038 Uiso calc 0.753(6) A -1
C C44 0.7525(5) 0.47825(12) 0.09563(13) 0.0292(5) Uani d 0.247(6) A -2
H H44A 0.5808 0.4681 0.0628 0.035 Uiso calc 0.247(6) A -2
H H44B 0.9051 0.4514 0.0842 0.035 Uiso calc 0.247(6) A -2
C C45 0.833(3) 0.5441(3) 0.0844(4) 0.0417(11) Uani d 0.247(6) A -2
H H45A 0.8962 0.5485 0.0364 0.050 Uiso calc 0.247(6) A -2
H H45B 0.6657 0.5700 0.0856 0.050 Uiso calc 0.247(6) A -2
C C46 1.063(2) 0.5648(5) 0.1419(3) 0.0405(10) Uani d 0.247(6) A -2
H H46A 1.1222 0.6060 0.1305 0.049 Uiso calc 0.247(6) A -2
H H46B 1.2268 0.5378 0.1423 0.049 Uiso calc 0.247(6) A -2
C C47 0.9640(6) 0.56445(12) 0.21574(15) 0.0316(5) Uani d 0.247(6) A -2
H H47A 1.1281 0.5659 0.2535 0.038 Uiso calc 0.247(6) A -2
H H47B 0.8480 0.6006 0.2211 0.038 Uiso calc 0.247(6) A -2
C C7A 0.7954(5) 0.50878(11) 0.22528(13) 0.0248(5) Uani d 1 . .
N N2 0.3809(4) 0.38630(9) 0.31246(10) 0.0214(4) Uani d 1 . .
C C27 0.2835(5) 0.40820(11) 0.36777(12) 0.0228(5) Uani d 1 . .
H H27 0.3226 0.4492 0.3798 0.027 Uiso calc 1 . .
C C21 0.1168(5) 0.37392(10) 0.41313(12) 0.0213(4) Uani d 1 . .
C C22 0.0790(4) 0.31190(10) 0.40655(11) 0.0199(4) Uani d 1 . .
C C23 -0.0965(5) 0.28198(10) 0.45045(12) 0.0214(4) Uani d 1 . .
C C24 -0.2273(5) 0.31462(10) 0.49988(12) 0.0216(4) Uani d 1 . .
H H24 -0.3471 0.2950 0.5291 0.026 Uiso calc 1 . .
C C25 -0.1808(5) 0.37664(10) 0.50617(12) 0.0221(4) Uani d 1 . .
Br Br25 -0.34996(6) 0.42100(2) 0.57603(2) 0.03072(12) Uani d 1 . .
C C26 -0.0130(5) 0.40670(11) 0.46400(12) 0.0242(5) Uani d 1 . .
H H26 0.0150 0.4489 0.4691 0.029 Uiso calc 1 . .
O O22 0.2048(4) 0.27806(7) 0.35966(9) 0.0251(3) Uani d 1 . .
H H22 0.2957 0.3006 0.3350 0.038 Uiso calc 1 . .
O O23 -0.1211(4) 0.22165(8) 0.44037(10) 0.0286(4) Uani d 1 . .
C C28 -0.3190(5) 0.19060(11) 0.47808(14) 0.0298(5) Uani d 1 . .
H H28A -0.5067 0.2072 0.4638 0.045 Uiso calc 1 . .
H H28B -0.2674 0.1958 0.5301 0.045 Uiso calc 1 . .
H H28C -0.3183 0.1476 0.4661 0.045 Uiso calc 1 . .
C C37 0.4280(5) 0.36935(11) 0.15198(12) 0.0241(5) Uani d 1 . .
O O37 0.3043(4) 0.38180(9) 0.09281(10) 0.0383(5) Uani d 1 . .
C C31 0.4593(5) 0.30534(11) 0.17603(12) 0.0225(4) Uani d 1 . .
C C32 0.2770(5) 0.26251(12) 0.14146(14) 0.0314(5) Uani d 1 . .
H H32 0.1365 0.2746 0.1038 0.038 Uiso calc 1 . .
C C33 0.2995(6) 0.20244(13) 0.16173(17) 0.0377(6) Uani d 1 . .
H H33 0.1737 0.1735 0.1384 0.045 Uiso calc 1 . .
C C34 0.5061(6) 0.18479(12) 0.21618(16) 0.0344(6) Uani d 1 . .
H H34 0.5205 0.1437 0.2302 0.041 Uiso calc 1 . .
C C35 0.6910(5) 0.22637(12) 0.25018(14) 0.0305(5) Uani d 1 . .
H H35 0.8332 0.2138 0.2872 0.037 Uiso calc 1 . .
C C36 0.6684(5) 0.28688(11) 0.23010(13) 0.0255(5) Uani d 1 . .
H H36 0.7960 0.3156 0.2533 0.031 Uiso calc 1 . .

loop_
_atom_site_aniso_label
_atom_site_aniso_U_11
_atom_site_aniso_U_22
_atom_site_aniso_U_33
_atom_site_aniso_U_12
_atom_site_aniso_U_13
_atom_site_aniso_U_23
S1 0.0302(3) 0.0230(3) 0.0203(3) -0.0042(2) 0.0079(2) -0.0015(2)
C2 0.0232(11) 0.0205(10) 0.0191(11) 0.0011(8) 0.0037(8) -0.0007(8)
C3 0.0228(11) 0.0244(11) 0.0183(11) 0.0047(8) 0.0042(8) 0.0013(8)
C3A 0.0218(11) 0.0254(11) 0.0232(11) 0.0045(9) 0.0084(8) 0.0049(9)
C4 0.0350(13) 0.0341(13) 0.0204(11) 0.0045(10) 0.0108(9) 0.0041(10)
C5 0.055(3) 0.041(2) 0.0355(17) -0.005(2) 0.030(2) 0.0059(15)
C6 0.056(3) 0.0313(19) 0.0381(19) -0.0044(16) 0.0191(19) 0.0105(15)
C7 0.0347(13) 0.0265(12) 0.0356(14) -0.0045(10) 0.0120(11) 0.0022(11)
C44 0.0350(13) 0.0341(13) 0.0204(11) 0.0045(10) 0.0108(9) 0.0041(10)
C45 0.055(3) 0.041(2) 0.0355(17) -0.005(2) 0.030(2) 0.0059(15)
C46 0.056(3) 0.0313(19) 0.0381(19) -0.0044(16) 0.0191(19) 0.0105(15)
C47 0.0347(13) 0.0265(12) 0.0356(14) -0.0045(10) 0.0120(11) 0.0022(11)
C7A 0.0264(11) 0.0251(11) 0.0239(11) 0.0025(9) 0.0077(9) 0.0034(9)
N2 0.0231(9) 0.0230(9) 0.0185(8) -0.0013(7) 0.0039(7) 0.0005(7)
C27 0.0257(11) 0.0213(10) 0.0222(11) -0.0024(9) 0.0055(9) -0.0023(9)
C21 0.0220(10) 0.0249(11) 0.0170(10) -0.0009(9) 0.0024(8) 0.0002(8)
C22 0.0194(10) 0.0249(11) 0.0149(9) 0.0013(8) 0.0002(7) -0.0013(8)
C23 0.0239(11) 0.0201(10) 0.0195(10) -0.0016(8) 0.0006(8) 0.0005(8)
C24 0.0221(10) 0.0249(11) 0.0180(10) -0.0033(8) 0.0036(8) 0.0015(8)
C25 0.0250(11) 0.0253(11) 0.0168(10) 0.0004(9) 0.0052(8) -0.0035(8)
Br25 0.04036(19) 0.02851(18) 0.02633(17) -0.00364(10) 0.01589(12) -0.00703(9)
C26 0.0286(12) 0.0232(10) 0.0212(10) -0.0024(9) 0.0044(9) -0.0023(9)
O22 0.0293(9) 0.0237(8) 0.0240(8) -0.0016(6) 0.0099(6) -0.0028(6)
O23 0.0361(9) 0.0206(8) 0.0314(8) -0.0038(7) 0.0141(7) -0.0009(7)
C28 0.0344(13) 0.0248(11) 0.0315(12) -0.0091(10) 0.0094(10) 0.0014(10)
C37 0.0241(11) 0.0288(12) 0.0198(10) 0.0029(9) 0.0037(8) -0.0023(9)
O37 0.0496(11) 0.0379(10) 0.0241(9) 0.0043(9) -0.0088(8) 0.0008(8)
C31 0.0215(10) 0.0279(12) 0.0185(10) 0.0025(9) 0.0043(8) -0.0048(9)
C32 0.0270(12) 0.0334(13) 0.0316(12) 0.0023(10) -0.0044(10) -0.0071(11)
C33 0.0310(13) 0.0318(13) 0.0484(16) -0.0062(11) -0.0025(11) -0.0100(12)
C34 0.0349(13) 0.0248(12) 0.0441(15) 0.0034(10) 0.0076(11) -0.0022(11)
C35 0.0314(12) 0.0302(13) 0.0289(12) 0.0060(10) 0.0003(10) -0.0012(10)
C36 0.0247(11) 0.0257(11) 0.0256(11) 0.0004(9) 0.0009(9) -0.0043(9)

loop_
_atom_type_symbol
_atom_type_description
_atom_type_scat_dispersion_real
_atom_type_scat_dispersion_imag
_atom_type_scat_source
C C 0.0181 0.0091 'International Tables Vol C Tables 4.2.6.8 and 6.1.1.4'
H H 0.0000 0.0000 'International Tables Vol C Tables 4.2.6.8 and 6.1.1.4'
N N 0.0311 0.0180 'International Tables Vol C Tables 4.2.6.8 and 6.1.1.4'
O O 0.0492 0.0322 'International Tables Vol C Tables 4.2.6.8 and 6.1.1.4'
S S 0.3331 0.5567 'International Tables Vol C Tables 4.2.6.8 and 6.1.1.4'
Br Br -0.6763 1.2805 'International Tables Vol C Tables 4.2.6.8 and 6.1.1.4'

loop_
_geom_angle_atom_site_label_1
_geom_angle_atom_site_label_2
_geom_angle_atom_site_label_3
_geom_angle
C7A S1 C2 91.71(12)
C3 C2 N2 126.8(2)
C3 C2 S1 110.73(17)
N2 C2 S1 122.33(17)
C2 C3 C3A 112.5(2)
C2 C3 C37 124.6(2)
C3A C3 C37 122.7(2)
C7A C3A C3 112.8(2)
C7A C3A C4 121.2(2)
C3 C3A C4 126.0(2)
C3A C4 C5 112.1(2)
C3A C4 H4A 109.2
C5 C4 H4A 109.2
C3A C4 H4B 109.2
C5 C4 H4B 109.2
H4A C4 H4B 107.9
C6 C5 C4 113.4(3)
C6 C5 H5A 108.9
C4 C5 H5A 108.9
C6 C5 H5B 108.9
C4 C5 H5B 108.9
H5A C5 H5B 107.7
C5 C6 C7 110.6(3)
C5 C6 H6A 109.5
C7 C6 H6A 109.5
C5 C6 H6B 109.5
C7 C6 H6B 109.5
H6A C6 H6B 108.1
C7A C7 C6 108.5(2)
C7A C7 H7A 110.0
C6 C7 H7A 110.0
C7A C7 H7B 110.0
C6 C7 H7B 110.0
H7A C7 H7B 108.4
C46 C45 H45A 109.3
C46 C45 H45B 109.3
H45A C45 H45B 108.0
C45 C46 H46A 109.4
C45 C46 H46B 109.4
H46A C46 H46B 108.0
C3A C7A C7 126.0(2)
C3A C7A S1 112.21(18)
C7 C7A S1 121.76(19)
C27 N2 C2 118.8(2)
N2 C27 C21 123.9(2)
N2 C27 H27 118.1
C21 C27 H27 118.1
C22 C21 C26 120.5(2)
C22 C21 C27 122.8(2)
C26 C21 C27 116.7(2)
O22 C22 C21 122.8(2)
O22 C22 C23 117.7(2)
C21 C22 C23 119.5(2)
O23 C23 C24 124.7(2)
O23 C23 C22 115.5(2)
C24 C23 C22 119.8(2)
C23 C24 C25 119.3(2)
C23 C24 H24 120.4
C25 C24 H24 120.4
C26 C25 C24 122.0(2)
C26 C25 Br25 118.62(18)
C24 C25 Br25 119.34(17)
C25 C26 C21 118.9(2)
C25 C26 H26 120.6
C21 C26 H26 120.6
C22 O22 H22 109.5
C23 O23 C28 117.29(19)
O23 C28 H28A 109.5
O23 C28 H28B 109.5
H28A C28 H28B 109.5
O23 C28 H28C 109.5
H28A C28 H28C 109.5
H28B C28 H28C 109.5
O37 C37 C3 119.7(2)
O37 C37 C31 120.5(2)
C3 C37 C31 119.8(2)
C36 C31 C32 119.2(2)
C36 C31 C37 122.3(2)
C32 C31 C37 118.4(2)
C33 C32 C31 120.4(2)
C33 C32 H32 119.8
C31 C32 H32 119.8
C34 C33 C32 119.8(2)
C34 C33 H33 120.1
C32 C33 H33 120.1
C35 C34 C33 120.6(3)
C35 C34 H34 119.7
C33 C34 H34 119.7
C34 C35 C36 119.8(2)
C34 C35 H35 120.1
C36 C35 H35 120.1
C31 C36 C35 120.2(2)
C31 C36 H36 119.9
C35 C36 H36 119.9

loop_
_geom_bond_atom_site_label_1
_geom_bond_atom_site_label_2
_geom_bond_distance
S1 C7A 1.728(2)
S1 C2 1.749(2)
C2 C3 1.382(3)
C2 N2 1.388(3)
C3 C3A 1.440(3)
C3 C37 1.490(3)
C3A C7A 1.359(3)
C3A C4 1.510(3)
C4 C5 1.537(4)
C4 H4A 0.9900
C4 H4B 0.9900
C5 C6 1.514(5)
C5 H5A 0.9900
C5 H5B 0.9900
C6 C7 1.516(4)
C6 H6A 0.9900
C6 H6B 0.9900
C7 C7A 1.501(3)
C7 H7A 0.9900
C7 H7B 0.9900
C45 C46 1.512(7)
C45 H45A 0.9900
C45 H45B 0.9900
C46 H46A 0.9900
C46 H46B 0.9900
N2 C27 1.285(3)
C27 C21 1.455(3)
C27 H27 0.9500
C21 C22 1.392(3)
C21 C26 1.406(3)
C22 O22 1.355(3)
C22 C23 1.417(3)
C23 O23 1.355(3)
C23 C24 1.387(3)
C24 C25 1.397(3)
C24 H24 0.9500
C25 C26 1.372(3)
C25 Br25 1.901(2)
C26 H26 0.9500
O22 H22 0.8400
O23 C28 1.433(3)
C28 H28A 0.9800
C28 H28B 0.9800
C28 H28C 0.9800
C37 O37 1.219(3)
C37 C31 1.492(3)
C31 C36 1.394(3)
C31 C32 1.395(3)
C32 C33 1.386(4)
C32 H32 0.9500
C33 C34 1.385(4)
C33 H33 0.9500
C34 C35 1.379(4)
C34 H34 0.9500
C35 C36 1.395(4)
C35 H35 0.9500
C36 H36 0.9500

loop_
_geom_hbond_atom_site_label_D
_geom_hbond_atom_site_label_H
_geom_hbond_atom_site_label_A
_geom_hbond_site_symmetry_A
_geom_hbond_distance_DH
_geom_hbond_distance_HA
_geom_hbond_distance_DA
_geom_hbond_angle_DHA
_geom_hbond_publ_flag
O22 H22 N2 . 0.84 2.00 2.731(3) 145 y
C35 H35 O22 1_655 0.95 2.54 3.212(3) 128 y

loop_
_geom_torsion_atom_site_label_1
_geom_torsion_atom_site_label_2
_geom_torsion_atom_site_label_3
_geom_torsion_atom_site_label_4
_geom_torsion
C7A S1 C2 C3 0.59(18)
C7A S1 C2 N2 -175.17(19)
N2 C2 C3 C3A 173.3(2)
S1 C2 C3 C3A -2.2(2)
N2 C2 C3 C37 -1.4(4)
S1 C2 C3 C37 -176.97(18)
C2 C3 C3A C7A 3.3(3)
C37 C3 C3A C7A 178.1(2)
C2 C3 C3A C4 -176.9(2)
C37 C3 C3A C4 -2.0(4)
C7A C3A C4 C5 8.5(4)
C3 C3A C4 C5 -171.4(3)
C3A C4 C5 C6 -37.5(4)
C4 C5 C6 C7 61.4(5)
C5 C6 C7 C7A -51.5(4)
C3 C3A C7A C7 177.3(2)
C4 C3A C7A C7 -2.6(4)
C3 C3A C7A S1 -2.8(3)
C4 C3A C7A S1 177.36(18)
C6 C7 C7A C3A 24.3(4)
C6 C7 C7A S1 -155.6(2)
C2 S1 C7A C3A 1.30(19)
C2 S1 C7A C7 -178.8(2)
C3 C2 N2 C27 -152.3(2)
S1 C2 N2 C27 22.7(3)
C2 N2 C27 C21 178.5(2)
N2 C27 C21 C22 9.0(4)
N2 C27 C21 C26 -169.6(2)
C26 C21 C22 O22 -178.3(2)
C27 C21 C22 O22 3.1(3)
C26 C21 C22 C23 1.4(3)
C27 C21 C22 C23 -177.2(2)
O22 C22 C23 O23 -0.3(3)
C21 C22 C23 O23 180.0(2)
O22 C22 C23 C24 179.26(19)
C21 C22 C23 C24 -0.5(3)
O23 C23 C24 C25 178.7(2)
C22 C23 C24 C25 -0.8(3)
C23 C24 C25 C26 1.2(3)
C23 C24 C25 Br25 -177.96(16)
C24 C25 C26 C21 -0.3(3)
Br25 C25 C26 C21 178.87(17)
C22 C21 C26 C25 -1.0(3)
C27 C21 C26 C25 177.6(2)
C24 C23 O23 C28 6.8(3)
C22 C23 O23 C28 -173.6(2)
C2 C3 C37 O37 133.9(3)
C3A C3 C37 O37 -40.3(3)
C2 C3 C37 C31 -48.1(3)
C3A C3 C37 C31 137.7(2)
O37 C37 C31 C36 158.4(2)
C3 C37 C31 C36 -19.6(3)
O37 C37 C31 C32 -19.7(4)
C3 C37 C31 C32 162.3(2)
C36 C31 C32 C33 1.4(4)
C37 C31 C32 C33 179.6(2)
C31 C32 C33 C34 -0.6(4)
C32 C33 C34 C35 -0.4(5)
C33 C34 C35 C36 0.6(4)
C32 C31 C36 C35 -1.2(4)
C37 C31 C36 C35 -179.3(2)
C34 C35 C36 C31 0.2(4)
